data_2215509
loop_
_publ_author_name
'Kochel, Andrzej'

_publ_section_title
;
 Bis(2-Amino-6-methylpyridinium) aquatetrabromidooxidorhenate(V)
 bromide
;
_journal_coeditor_code HB2535
_journal_issue 10
_journal_name_full 'Acta Crystallographica Section E'
_journal_page_first m2533
_journal_page_last m2533
_journal_paper_doi 10.1107/S1600536807044133
_journal_volume 63
_journal_year 2007
_chemical_formula_iupac '(C6 H9 N2)2 , [Re O (H2 O) Br4] , Br'
_chemical_formula_moiety '2C6 H9 N2 + , Br4 H2 O2 Re - , Br -'
_chemical_formula_sum 'C12 H20 Br5 N4 O2 Re'
_chemical_formula_weight 838.07
_chemical_name_systematic
;
Bis(2-Amino-6-methylpyridinium) aquatetrabromidooxidorhenate(V) bromide
;
_space_group_IT_number 14
_symmetry_cell_setting monoclinic
_symmetry_space_group_name_Hall '-P 2ybc'
_symmetry_space_group_name_H-M 'P 1 21/c 1'
_atom_sites_solution_hydrogens geom
_atom_sites_solution_primary direct
_atom_sites_solution_secondary difmap
_cell_angle_alpha 90.00
_cell_angle_beta 125.43(2)
_cell_angle_gamma 90.00
_cell_formula_units_Z 4
_cell_length_a 11.996(2)
_cell_length_b 12.154(3)
_cell_length_c 18.206(3)
_cell_measurement_reflns_used 5614
_cell_measurement_temperature 100(2)
_cell_measurement_theta_max 36.67
_cell_measurement_theta_min 2.67
_cell_volume 2162.9(9)
_computing_cell_refinement 'CrysAlisRED (Oxford Diffraction, 2003)'
_computing_data_collection 'CrysAlisCCD (Oxford Diffraction, 2003)'
_computing_data_reduction 'CrysAlisRED (Oxford Diffraction, 2003)'
_computing_molecular_graphics 'PLATON (Spek, 2003); XP (Bruker, 1999)'
_computing_publication_material 'SHELXL97 (Sheldrick, 1997)'
_computing_structure_refinement 'SHELXL97 (Sheldrick, 1997)'
_computing_structure_solution 'SHELXS97 (Sheldrick, 1997)'
_diffrn_ambient_temperature 100(2)
_diffrn_measured_fraction_theta_full 0.999
_diffrn_measured_fraction_theta_max 0.957
_diffrn_measurement_device_type 'Kuma KM4 CCD'
_diffrn_measurement_method \w
_diffrn_radiation_monochromator graphite
_diffrn_radiation_source 'fine-focus sealed tube'
_diffrn_radiation_type MoK\a
_diffrn_radiation_wavelength 0.71073
_diffrn_reflns_av_R_equivalents 0.0795
_diffrn_reflns_av_sigmaI/netI 0.1182
_diffrn_reflns_limit_h_max 19
_diffrn_reflns_limit_h_min -19
_diffrn_reflns_limit_k_max 20
_diffrn_reflns_limit_k_min -18
_diffrn_reflns_limit_l_max 24
_diffrn_reflns_limit_l_min -30
_diffrn_reflns_number 40507
_diffrn_reflns_theta_full 25.00
_diffrn_reflns_theta_max 36.67
_diffrn_reflns_theta_min 2.67
_exptl_absorpt_coefficient_mu 14.868
_exptl_absorpt_correction_T_max 0.563
_exptl_absorpt_correction_T_min 0.340
_exptl_absorpt_correction_type numerical
_exptl_absorpt_process_details '(CrysAlis [CrysAlis RED?]; Oxford Diffraction, 2003)'
_exptl_crystal_colour orange
_exptl_crystal_density_diffrn 2.574
_exptl_crystal_density_method 'not measured'
_exptl_crystal_description prism
_exptl_crystal_F_000 1544
_exptl_crystal_size_max 0.08
_exptl_crystal_size_mid 0.08
_exptl_crystal_size_min 0.07
_refine_diff_density_max 2.126
_refine_diff_density_min -2.319
_refine_ls_extinction_method none
_refine_ls_goodness_of_fit_ref 0.921
_refine_ls_hydrogen_treatment mixed
_refine_ls_matrix_type full
_refine_ls_number_parameters 243
_refine_ls_number_reflns 10288
_refine_ls_number_restraints 8
_refine_ls_restrained_S_all 0.921
_refine_ls_R_factor_all 0.0995
_refine_ls_R_factor_gt 0.0388
_refine_ls_shift/su_max 0.001
_refine_ls_shift/su_mean 0.000
_refine_ls_structure_factor_coef Fsqd
_refine_ls_weighting_details 'calc w = 1/[\s^2^(Fo^2^)+(0.0236P)^2^] where P=(Fo^2^+2Fc^2^)/3'
_refine_ls_weighting_scheme calc
_refine_ls_wR_factor_gt 0.0565
_refine_ls_wR_factor_ref 0.0686
_reflns_number_gt 5873
_reflns_number_total 10288
_reflns_threshold_expression I>2\s(I)
_cod_data_source_file hb2535.cif
_cod_data_source_block I
_cod_original_cell_volume 2162.9(7)
_cod_original_sg_symbol_H-M 'P 21/c'
_cod_database_code 2215509
_cod_database_fobs_code 2215509

loop_
_symmetry_equiv_pos_as_xyz
'x, y, z'
'-x, y+1/2, -z+1/2'
'-x, -y, -z'
'x, -y-1/2, z-1/2'

loop_
_atom_site_type_symbol
_atom_site_label
_atom_site_fract_x
_atom_site_fract_y
_atom_site_fract_z
_atom_site_U_iso_or_equiv
_atom_site_adp_type
_atom_site_calc_flag
_atom_site_refinement_flags
_atom_site_occupancy
N N1 0.4220(4) 0.6746(3) 0.9044(2) 0.0208(7) Uani d D 1
H H1N 0.409(5) 0.7471(18) 0.911(3) 0.025 Uiso d D 1
N N2 0.1884(4) 0.6673(3) 0.8315(3) 0.0324(9) Uani d D 1
H H2N 0.104(3) 0.634(4) 0.797(3) 0.039 Uiso d D 1
H H3N 0.193(5) 0.7408(18) 0.844(3) 0.039 Uiso d D 1
C C2 0.3048(4) 0.6156(3) 0.8599(3) 0.0229(9) Uani d . 1
C C3 0.3142(5) 0.5033(3) 0.8462(3) 0.0271(10) Uani d . 1
H H3 0.2366 0.4591 0.8173 0.033 Uiso calc R 1
C C4 0.4377(5) 0.4602(4) 0.8757(3) 0.0310(11) Uani d . 1
H H4 0.4440 0.3861 0.8658 0.037 Uiso calc R 1
C C5 0.5566(5) 0.5257(4) 0.9212(3) 0.0318(11) Uani d . 1
H H5 0.6406 0.4953 0.9406 0.038 Uiso calc R 1
C C6 0.5479(4) 0.6329(4) 0.9365(3) 0.0261(9) Uani d . 1
C C7 0.6656(5) 0.7116(5) 0.9858(4) 0.0397(13) Uani d . 1
H H7A 0.6761 0.7364 1.0396 0.060 Uiso calc R 1
H H7B 0.6482 0.7736 0.9478 0.060 Uiso calc R 1
H H7C 0.7478 0.6753 1.0016 0.060 Uiso calc R 1
N N3 0.1990(3) 0.6251(3) 0.5887(2) 0.0182(7) Uani d D 1
H H4N 0.265(3) 0.621(4) 0.578(3) 0.022 Uiso d D 1
N N4 0.2592(4) 0.4446(3) 0.6379(3) 0.0278(8) Uani d D 1
H H5N 0.334(3) 0.457(4) 0.639(3) 0.033 Uiso d D 1
H H6N 0.239(5) 0.379(2) 0.653(3) 0.033 Uiso d D 1
C C11 0.1736(4) 0.5308(3) 0.6153(3) 0.0205(8) Uani d . 1
C C12 0.0562(5) 0.5275(4) 0.6155(3) 0.0275(10) Uani d . 1
H H12 0.0324 0.4632 0.6311 0.033 Uiso calc R 1
C C13 -0.0216(5) 0.6198(4) 0.5926(3) 0.0321(11) Uani d . 1
H H13 -0.0980 0.6187 0.5938 0.039 Uiso calc R 1
C C14 0.0113(5) 0.7163(4) 0.5672(3) 0.0288(10) Uani d . 1
H H14 -0.0421 0.7791 0.5527 0.035 Uiso calc R 1
C C15 0.1211(4) 0.7179(3) 0.5638(3) 0.0212(8) Uani d . 1
C C16 0.1635(4) 0.8130(3) 0.5331(3) 0.0250(9) Uani d . 1
H H16A 0.1512 0.7943 0.4776 0.038 Uiso calc R 1
H H16B 0.2581 0.8296 0.5781 0.038 Uiso calc R 1
H H16C 0.1086 0.8760 0.5239 0.038 Uiso calc R 1
Re Re1 -0.237586(16) 0.926025(12) 0.281334(11) 0.01677(4) Uani d . 1
Br Br1 -0.06351(4) 1.03636(3) 0.27687(3) 0.02292(9) Uani d . 1
Br Br2 -0.38484(4) 1.09524(3) 0.23272(3) 0.02134(9) Uani d . 1
Br Br3 -0.44110(4) 0.81224(3) 0.23999(3) 0.02152(9) Uani d . 1
Br Br4 -0.12108(4) 0.75203(3) 0.28299(3) 0.02382(9) Uani d . 1
O O1 -0.3328(3) 0.9120(2) 0.1355(2) 0.0197(6) Uani d D 1
O O2 -0.1646(3) 0.9336(2) 0.3918(2) 0.0248(6) Uani d . 1
Br Br5 0.34325(4) 0.88956(3) 0.98187(3) 0.02261(9) Uani d . 1
H H1W -0.324(5) 0.978(2) 0.111(3) 0.027 Uiso d D 1
H H2W -0.426(2) 0.897(4) 0.088(2) 0.027 Uiso d D 1

loop_
_atom_site_aniso_label
_atom_site_aniso_U_11
_atom_site_aniso_U_22
_atom_site_aniso_U_33
_atom_site_aniso_U_12
_atom_site_aniso_U_13
_atom_site_aniso_U_23
N1 0.0184(17) 0.0190(16) 0.027(2) -0.0032(14) 0.0139(16) -0.0034(14)
N2 0.0181(19) 0.029(2) 0.041(3) -0.0060(17) 0.0119(19) -0.0156(18)
C2 0.024(2) 0.025(2) 0.020(2) -0.0060(18) 0.0128(19) -0.0040(17)
C3 0.035(3) 0.023(2) 0.029(3) -0.0080(19) 0.021(2) -0.0075(18)
C4 0.045(3) 0.022(2) 0.026(2) 0.008(2) 0.021(2) -0.0002(18)
C5 0.026(2) 0.039(3) 0.029(3) 0.014(2) 0.015(2) -0.001(2)
C6 0.021(2) 0.037(2) 0.024(2) -0.0022(19) 0.015(2) -0.0027(19)
C7 0.021(2) 0.054(3) 0.047(3) -0.012(2) 0.021(2) -0.015(3)
N3 0.0143(16) 0.0228(17) 0.0180(17) 0.0015(14) 0.0096(15) -0.0032(13)
N4 0.031(2) 0.0208(19) 0.035(2) 0.0061(17) 0.0214(19) 0.0049(16)
C11 0.024(2) 0.0206(19) 0.014(2) -0.0007(17) 0.0095(18) 0.0008(15)
C12 0.024(2) 0.034(2) 0.028(3) -0.0007(19) 0.017(2) 0.0030(19)
C13 0.022(2) 0.045(3) 0.037(3) 0.004(2) 0.021(2) 0.006(2)
C14 0.021(2) 0.029(2) 0.034(3) 0.0073(19) 0.015(2) 0.004(2)
C15 0.022(2) 0.0206(19) 0.018(2) 0.0020(17) 0.0097(18) 0.0008(16)
C16 0.022(2) 0.0187(19) 0.027(2) 0.0003(17) 0.010(2) 0.0014(17)
Re1 0.01591(7) 0.01429(7) 0.01882(8) 0.00079(6) 0.00933(6) 0.00002(6)
Br1 0.0185(2) 0.01779(18) 0.0319(2) -0.00143(16) 0.01433(19) -0.00067(16)
Br2 0.0206(2) 0.01803(18) 0.0250(2) 0.00517(15) 0.01295(18) 0.00171(15)
Br3 0.0198(2) 0.02158(19) 0.0243(2) -0.00228(16) 0.01344(18) 0.00220(16)
Br4 0.0198(2) 0.01426(18) 0.0349(3) 0.00186(15) 0.01442(19) -0.00040(16)
O1 0.0256(15) 0.0159(13) 0.0201(15) 0.0004(12) 0.0147(13) 0.0013(11)
O2 0.0258(15) 0.0221(14) 0.0218(16) 0.0022(13) 0.0111(13) 0.0022(12)
Br5 0.0247(2) 0.02478(19) 0.0205(2) -0.00570(17) 0.01438(18) -0.00151(16)

loop_
_atom_type_symbol
_atom_type_description
_atom_type_scat_dispersion_real
_atom_type_scat_dispersion_imag
_atom_type_scat_source
C C 0.0033 0.0016 'International Tables Vol C Tables 4.2.6.8 and 6.1.1.4'
H H 0.0000 0.0000 'International Tables Vol C Tables 4.2.6.8 and 6.1.1.4'
N N 0.0061 0.0033 'International Tables Vol C Tables 4.2.6.8 and 6.1.1.4'
O O 0.0106 0.0060 'International Tables Vol C Tables 4.2.6.8 and 6.1.1.4'
Br Br -0.2901 2.4595 'International Tables Vol C Tables 4.2.6.8 and 6.1.1.4'
Re Re -1.0185 7.2310 'International Tables Vol C Tables 4.2.6.8 and 6.1.1.4'

loop_
_geom_angle_atom_site_label_1
_geom_angle_atom_site_label_2
_geom_angle_atom_site_label_3
_geom_angle
_geom_angle_publ_flag
C2 N1 C6 124.7(4) ?
C2 N1 H1N 113(3) ?
C6 N1 H1N 122(3) ?
C2 N2 H2N 124(3) ?
C2 N2 H3N 118(3) ?
H2N N2 H3N 118(4) ?
N2 C2 N1 118.4(4) ?
N2 C2 C3 124.3(4) ?
N1 C2 C3 117.3(4) ?
C4 C3 C2 119.2(4) ?
C4 C3 H3 120.4 ?
C2 C3 H3 120.4 ?
C3 C4 C5 121.1(4) ?
C3 C4 H4 119.5 ?
C5 C4 H4 119.5 ?
C6 C5 C4 119.6(4) ?
C6 C5 H5 120.2 ?
C4 C5 H5 120.2 ?
C5 C6 N1 118.1(4) ?
C5 C6 C7 125.6(4) ?
N1 C6 C7 116.4(4) ?
C6 C7 H7A 109.5 ?
C6 C7 H7B 109.5 ?
H7A C7 H7B 109.5 ?
C6 C7 H7C 109.5 ?
H7A C7 H7C 109.5 ?
H7B C7 H7C 109.5 ?
C11 N3 C15 124.7(3) ?
C11 N3 H4N 116(3) ?
C15 N3 H4N 119(3) ?
C11 N4 H5N 116(3) ?
C11 N4 H6N 118(3) ?
H5N N4 H6N 125(4) ?
N3 C11 N4 118.5(4) ?
N3 C11 C12 117.4(4) ?
N4 C11 C12 124.1(4) ?
C13 C12 C11 118.9(4) ?
C13 C12 H12 120.6 ?
C11 C12 H12 120.6 ?
C12 C13 C14 121.2(4) ?
C12 C13 H13 119.4 ?
C14 C13 H13 119.4 ?
C15 C14 C13 119.7(4) ?
C15 C14 H14 120.2 ?
C13 C14 H14 120.2 ?
C14 C15 N3 118.1(4) ?
C14 C15 C16 125.4(4) ?
N3 C15 C16 116.5(4) ?
C15 C16 H16A 109.5 ?
C15 C16 H16B 109.5 ?
H16A C16 H16B 109.5 ?
C15 C16 H16C 109.5 ?
H16A C16 H16C 109.5 ?
H16B C16 H16C 109.5 ?
O2 Re1 O1 178.68(12) n
O2 Re1 Br3 97.54(10) n
O1 Re1 Br3 82.06(8) n
O2 Re1 Br2 98.64(10) n
O1 Re1 Br2 82.62(7) n
Br3 Re1 Br2 88.99(2) n
O2 Re1 Br1 98.28(10) n
O1 Re1 Br1 82.12(8) n
Br3 Re1 Br1 164.174(16) n
Br2 Re1 Br1 88.83(2) n
O2 Re1 Br4 97.56(10) n
O1 Re1 Br4 81.18(7) n
Br3 Re1 Br4 88.71(2) n
Br2 Re1 Br4 163.793(16) n
Br1 Re1 Br4 89.02(2) n
Re1 O1 H1W 112(3) ?
Re1 O1 H2W 129(3) ?
H1W O1 H2W 97(4) ?

loop_
_geom_bond_atom_site_label_1
_geom_bond_atom_site_label_2
_geom_bond_distance
_geom_bond_publ_flag
N1 C2 1.352(5) ?
N1 C6 1.363(5) ?
N1 H1N 0.913(19) ?
N2 C2 1.331(6) ?
N2 H2N 0.922(19) ?
N2 H3N 0.915(19) ?
C2 C3 1.404(6) ?
C3 C4 1.354(6) ?
C3 H3 0.9300 ?
C4 C5 1.410(7) ?
C4 H4 0.9300 ?
C5 C6 1.349(6) ?
C5 H5 0.9300 ?
C6 C7 1.498(6) ?
C7 H7A 0.9600 ?
C7 H7B 0.9600 ?
C7 H7C 0.9600 ?
N3 C11 1.347(5) ?
N3 C15 1.363(5) ?
N3 H4N 0.920(19) ?
N4 C11 1.354(5) ?
N4 H5N 0.903(19) ?
N4 H6N 0.920(19) ?
C11 C12 1.411(6) ?
C12 C13 1.361(6) ?
C12 H12 0.9300 ?
C13 C14 1.399(6) ?
C13 H13 0.9300 ?
C14 C15 1.354(6) ?
C14 H14 0.9300 ?
C15 C16 1.496(6) ?
C16 H16A 0.9600 ?
C16 H16B 0.9600 ?
C16 H16C 0.9600 ?
Re1 O2 1.667(3) yes
Re1 O1 2.206(3) yes
Re1 Br3 2.5117(6) yes
Re1 Br2 2.5141(6) yes
Re1 Br1 2.5223(5) yes
Re1 Br4 2.5254(6) yes
O1 H1W 0.948(19) ?
O1 H2W 0.955(19) ?

loop_
_geom_hbond_atom_site_label_D
_geom_hbond_atom_site_label_H
_geom_hbond_atom_site_label_A
_geom_hbond_site_symmetry_A
_geom_hbond_distance_DH
_geom_hbond_distance_HA
_geom_hbond_distance_DA
_geom_hbond_angle_DHA
N1 H1N Br5 . 0.92(3) 2.54(5) 3.354(4) 148(5)
O1 H1W Br5 3_576 0.95(4) 2.25(4) 3.176(3) 165(4)
N2 H2N Br1 4_576 0.92(5) 2.76(5) 3.573(5) 148(4)
N2 H2N Br4 4_576 0.92(5) 2.91(5) 3.424(6) 117(4)
O1 H2W Br5 1_454 0.95(3) 2.28(3) 3.225(4) 170(4)
N2 H3N Br5 . 0.92(2) 2.75(4) 3.514(4) 141(3)
N3 H4N Br5 4_575 0.92(5) 2.42(5) 3.273(4) 154(4)
N4 H5N Br2 4_676 0.90(5) 2.83(5) 3.592(6) 143(4)
N4 H6N Br4 3_566 0.92(4) 2.79(5) 3.647(5) 155(5)

loop_
_geom_torsion_atom_site_label_1
_geom_torsion_atom_site_label_2
_geom_torsion_atom_site_label_3
_geom_torsion_atom_site_label_4
_geom_torsion
C6 N1 C2 N2 -179.4(4)
C6 N1 C2 C3 0.2(6)
N2 C2 C3 C4 178.0(4)
N1 C2 C3 C4 -1.6(6)
C2 C3 C4 C5 1.2(7)
C3 C4 C5 C6 0.6(7)
C4 C5 C6 N1 -2.0(7)
C4 C5 C6 C7 178.3(5)
C2 N1 C6 C5 1.6(6)
C2 N1 C6 C7 -178.7(4)
C15 N3 C11 N4 179.7(4)
C15 N3 C11 C12 1.5(6)
N3 C11 C12 C13 -2.6(6)
N4 C11 C12 C13 179.2(4)
C11 C12 C13 C14 1.4(7)
C12 C13 C14 C15 1.1(7)
C13 C14 C15 N3 -2.2(7)
C13 C14 C15 C16 176.5(4)
C11 N3 C15 C14 1.0(6)
C11 N3 C15 C16 -177.8(4)
